data_2240439
loop_
_publ_author_name
'Perchiazzi, Natale'

_publ_section_title
;
 Crystal structure study of a cobaltoan dolomite from Kolwezi, Democratic
 Republic of Congo
;
_journal_issue 3
_journal_name_full 'Acta Crystallographica Section E'
_journal_page_first i3
_journal_paper_doi 10.1107/S2056989015003126
_journal_volume 71
_journal_year 2015
_chemical_formula_iupac 'Ca Mg0.83 Co0.17 (C O3)2'
_chemical_formula_structural 'Ca (Co0.17 Mg0.83) (C O3)2'
_chemical_formula_sum 'C2 Ca Co0.17 Mg0.83 O6'
_chemical_formula_weight 190.38
_chemical_name_systematic
;
Calcium magnesium cobalt dicarbonate
;
_space_group_crystal_system trigonal
_space_group_IT_number 148
_space_group_name_Hall '-R 3'
_space_group_name_H-M_alt 'R -3'
_symmetry_space_group_name_Hall '-R 3'
_symmetry_space_group_name_H-M 'R -3 :H'
_audit_creation_method SHELXL-2014
_cell_angle_alpha 90
_cell_angle_beta 90
_cell_angle_gamma 120
_cell_formula_units_Z 3
_cell_length_a 4.81580(10)
_cell_length_b 4.81580(10)
_cell_length_c 16.0488(6)
_cell_measurement_temperature 295(2)
_cell_volume 322.337(15)
_computing_cell_refinement
;
SAINT (Bruker, 2008)
;
_computing_data_collection
;
APEX2 (Bruker, 2008)
;
_computing_data_reduction
;
SAINT (Bruker, 2008)
;
_computing_molecular_graphics
;
CrystalMaker (CrystalMaker, 2010)
;
_computing_publication_material
;
publCIF (Westrip, 2010)
;
_computing_structure_refinement
;
SHELXL2014 (Sheldrick, 2008, 2015)
and WinGX (Farrugia, 2012)
;
_computing_structure_solution
;
SHELXS2014 (Sheldrick, 2008)
;
_diffrn_ambient_temperature 295(2)
_diffrn_measured_fraction_theta_full 1.000
_diffrn_measured_fraction_theta_max 0.977
_diffrn_measurement_device_type 'Bruker SMART Breeze CCD'
_diffrn_measurement_method '\w scans'
_diffrn_radiation_type MoK\a
_diffrn_radiation_wavelength 0.71073
_diffrn_reflns_av_R_equivalents 0.0096
_diffrn_reflns_limit_h_max 3
_diffrn_reflns_limit_h_min -7
_diffrn_reflns_limit_k_max 7
_diffrn_reflns_limit_k_min 0
_diffrn_reflns_limit_l_max 23
_diffrn_reflns_limit_l_min -23
_diffrn_reflns_number 258
_diffrn_reflns_theta_full 25.242
_diffrn_reflns_theta_max 32.429
_diffrn_reflns_theta_min 3.809
_exptl_absorpt_coefficient_mu 2.173
_exptl_absorpt_correction_T_max 0.7464
_exptl_absorpt_correction_T_min 0.6211
_exptl_absorpt_correction_type multi-scan
_exptl_absorpt_process_details
;
(SADABS; Bruker, 2008)
;
_exptl_crystal_colour pale_pink
_exptl_crystal_density_diffrn 2.930
_exptl_crystal_description cleavage_rhombohedron
_exptl_crystal_F_000 284
_exptl_crystal_size_max 0.2
_exptl_crystal_size_mid 0.15
_exptl_crystal_size_min 0.12
_refine_diff_density_max 0.456
_refine_diff_density_min -0.324
_refine_ls_extinction_method none
_refine_ls_goodness_of_fit_ref 0.962
_refine_ls_hydrogen_treatment undef
_refine_ls_matrix_type full
_refine_ls_number_parameters 20
_refine_ls_number_reflns 258
_refine_ls_number_restraints 1
_refine_ls_restrained_S_all 0.962
_refine_ls_R_factor_all 0.0188
_refine_ls_R_factor_gt 0.0188
_refine_ls_shift/su_max 0.000
_refine_ls_shift/su_mean 0.000
_refine_ls_structure_factor_coef Fsqd
_refine_ls_weighting_details 'w=1/[\s^2^(Fo^2^)+(0.0438P)^2^+0.5620P] where P=(Fo^2^+2Fc^2^)/3'
_refine_ls_weighting_scheme calc
_refine_ls_wR_factor_gt 0.0590
_refine_ls_wR_factor_ref 0.0590
_reflns_number_gt 257
_reflns_number_total 738
_reflns_threshold_expression I>2\s(I)
_cod_data_source_file br2247sup1.cf
_cod_data_source_block I
_cod_original_cell_volume 322.337(18)
_cod_original_formula_sum 'C2 Ca1 Co0.17 Mg0.83 O6'
_cod_database_code 2240439
_cod_database_fobs_code 2240439
_shelx_space_group_comment
;
The symmetry employed for this shelxl refinement is uniquely defined
by the following loop, which should always be used as a source of
symmetry information in preference to the above space-group names.
They are only intended as comments.
;
_shelxl_version_number 201.4

loop_
_space_group_symop_operation_xyz
'x, y, z'
'x-y, x, -z'
'y, -x+y, -z'
'x+2/3, y+1/3, z+1/3'
'x-y+2/3, x+1/3, -z+1/3'
'y+2/3, -x+y+1/3, -z+1/3'
'x+1/3, y+2/3, z+2/3'
'x-y+1/3, x+2/3, -z+2/3'
'y+1/3, -x+y+2/3, -z+2/3'
'-x, -y, -z'
'-x+y, -x, z'
'-y, x-y, z'
'-x+2/3, -y+1/3, -z+1/3'
'-x+y+2/3, -x+1/3, z+1/3'
'-y+2/3, x-y+1/3, z+1/3'
'-x+1/3, -y+2/3, -z+2/3'
'-x+y+1/3, -x+2/3, z+2/3'
'-y+1/3, x-y+2/3, z+2/3'

loop_
_atom_site_type_symbol
_atom_site_label
_atom_site_fract_x
_atom_site_fract_y
_atom_site_fract_z
_atom_site_U_iso_or_equiv
_atom_site_adp_type
_atom_site_calc_flag
_atom_site_occupancy
Ca Ca1 0.0000 0.0000 0.0000 0.01249(17) Uani d 1
Mg Mg1 0.0000 0.0000 0.5000 0.0104(3) Uani d 0.828(4)
Co Co1 0.0000 0.0000 0.5000 0.0104(3) Uani d 0.172(4)
C C1 0.0000 0.0000 0.24297(12) 0.0106(4) Uani d 1
O O1 0.2482(2) -0.0341(2) 0.24403(6) 0.0143(2) Uani d 1

loop_
_atom_site_aniso_label
_atom_site_aniso_U_11
_atom_site_aniso_U_22
_atom_site_aniso_U_33
_atom_site_aniso_U_12
_atom_site_aniso_U_13
_atom_site_aniso_U_23
Ca1 0.0121(2) 0.0121(2) 0.0133(3) 0.00605(10) 0.000 0.000
Mg1 0.0091(3) 0.0091(3) 0.0130(4) 0.00456(15) 0.000 0.000
Co1 0.0091(3) 0.0091(3) 0.0130(4) 0.00456(15) 0.000 0.000
C1 0.0103(5) 0.0103(5) 0.0112(8) 0.0051(3) 0.000 0.000
O1 0.0117(4) 0.0156(4) 0.0183(4) 0.0088(3) -0.0024(3) -0.0033(3)

loop_
_atom_type_symbol
_atom_type_description
_atom_type_scat_dispersion_real
_atom_type_scat_dispersion_imag
_atom_type_scat_source
C C 0.0033 0.0016 'International Tables Vol C Tables 4.2.6.8 and 6.1.1.4'
Ca Ca 0.2262 0.3064 'International Tables Vol C Tables 4.2.6.8 and 6.1.1.4'
Mg Mg 0.0486 0.0363 'International Tables Vol C Tables 4.2.6.8 and 6.1.1.4'
O O 0.0106 0.0060 'International Tables Vol C Tables 4.2.6.8 and 6.1.1.4'
Co Co 0.3494 0.9721 'International Tables Vol C Tables 4.2.6.8 and 6.1.1.4'

loop_
_geom_angle_atom_site_label_1
_geom_angle_atom_site_label_2
_geom_angle_atom_site_label_3
_geom_angle_site_symmetry_1
_geom_angle_site_symmetry_3
_geom_angle
O1 Ca1 O1 17_554 5_445 180.00(5)
O1 Ca1 O1 17_554 13 92.43(3)
O1 Ca1 O1 5_445 13 87.57(3)
O1 Ca1 O1 17_554 7_444 87.57(3)
O1 Ca1 O1 5_445 7_444 92.43(3)
O1 Ca1 O1 13 7_444 180.00(4)
O1 Ca1 O1 17_554 18_544 87.57(3)
O1 Ca1 O1 5_445 18_544 92.43(3)
O1 Ca1 O1 13 18_544 92.43(3)
O1 Ca1 O1 7_444 18_544 87.57(3)
O1 Ca1 O1 17_554 6_455 92.43(3)
O1 Ca1 O1 5_445 6_455 87.57(3)
O1 Ca1 O1 13 6_455 87.57(3)
O1 Ca1 O1 7_444 6_455 92.43(3)
O1 Ca1 O1 18_544 6_455 180.00(8)
O1 Mg1 O1 14 8_445 180.0
O1 Mg1 O1 14 15_445 88.38(4)
O1 Mg1 O1 8_445 15_445 91.62(4)
O1 Mg1 O1 14 9 91.62(4)
O1 Mg1 O1 8_445 9 88.38(4)
O1 Mg1 O1 15_445 9 180.0
O1 Mg1 O1 14 16_545 91.62(4)
O1 Mg1 O1 8_445 16_545 88.38(4)
O1 Mg1 O1 15_445 16_545 91.62(4)
O1 Mg1 O1 9 16_545 88.38(4)
O1 Mg1 O1 14 4_455 88.38(4)
O1 Mg1 O1 8_445 4_455 91.62(4)
O1 Mg1 O1 15_445 4_455 88.38(4)
O1 Mg1 O1 9 4_455 91.62(4)
O1 Mg1 O1 16_545 4_455 180.00(4)
O1 C1 O1 . 11 119.984(5)
O1 C1 O1 . 12 119.983(5)
O1 C1 O1 11 12 119.981(5)

loop_
_geom_bond_atom_site_label_1
_geom_bond_atom_site_label_2
_geom_bond_site_symmetry_2
_geom_bond_distance
_geom_bond_publ_flag
Ca1 O1 17_554 2.3833(10) y
Ca1 O1 5_445 2.3833(10) y
Ca1 O1 13 2.3833(10) y
Ca1 O1 7_444 2.3833(10) y
Ca1 O1 18_544 2.3833(10) y
Ca1 O1 6_455 2.3833(10) y
Mg1 O1 14 2.0923(9) y
Mg1 O1 8_445 2.0923(9) y
Mg1 O1 15_445 2.0923(9) y
Mg1 O1 9 2.0923(9) y
Mg1 O1 16_545 2.0923(9) y
Mg1 O1 4_455 2.0923(9) y
C1 O1 . 1.2853(9) y
C1 O1 11 1.2853(9) y
C1 O1 12 1.2853(9) y
C1 Ca1 4 3.1359(9) ?
